data_4307462
loop_
_publ_author_name
'Claudio Pettinari'
'Riccardo Pettinari'
'Fabio Marchetti'
'Alceo Macchioni'
'Daniele Zuccaccia'
'Brian W. Skelton'
'Allan H. White'

_publ_contact_author_address
;
   Department of Chemistry
   University of Western Australia
   35 Stirling Highway
   Crawley
   Western Australia 6009
   Australia
;
_publ_contact_author_email bws@crystal.uwa.edu.au
_publ_contact_author_fax (+61)_08_6488_1118
_publ_contact_author_name 'Skelton, B. W.'
_publ_contact_author_phone (+61)_08_6488_7107
_publ_section_title
;
Synthesis, Reactivity, Spectroscopic Characterization, X-ray Structures,
PGSE, and NOE NMR Studies of (\h5-C5Me5)-Rhodium and -Iridium Derivatives
Containing Bis(pyrazolyl)alkane Ligands
;
_journal_name_full 'Inorganic Chemistry'
_journal_page_first 896
_journal_page_last 906
_journal_paper_doi 10.1021/ic061928g
_journal_volume 46
_journal_year 2007
_chemical_formula_moiety 'C19 H29 N4 O Rh, 2(C F3 O3 S), 3(H2 O)'
_chemical_formula_sum 'C21 H35 F6 N4 O10 Rh S2'
_chemical_formula_weight 782.54
_space_group_IT_number 14
_symmetry_cell_setting monoclinic
_symmetry_space_group_name_Hall '-P 2yn'
_symmetry_space_group_name_H-M 'P 1 21/n 1'
_cell_angle_alpha 90.00000
_cell_angle_beta 113.902(4)
_cell_angle_gamma 90.00000
_cell_formula_units_Z 4
_cell_length_a 11.184(3)
_cell_length_b 23.044(6)
_cell_length_c 13.132(3)
_cell_measurement_reflns_used 4551
_cell_measurement_temperature 150
_cell_measurement_theta_max 27.71
_cell_measurement_theta_min 2.18
_cell_volume 3094.2(14)
_computing_cell_refinement 'Siemens SAINT (Siemens, 1995)'
_computing_data_collection 'Siemens SMART (Siemens, 1995)'
_computing_data_reduction xtal
_computing_molecular_graphics xtal
_computing_publication_material 'xtal BONDLA CIFIO'
_computing_structure_refinement xtal
_computing_structure_solution xtal
_diffrn_ambient_temperature 150(2)
_diffrn_measured_fraction_theta_full 1
_diffrn_measured_fraction_theta_max 1
_diffrn_measurement_device_type
;
Bruker SMART CCD diffractometer
;
_diffrn_measurement_method '\w scans'
_diffrn_radiation_detector 'CCD area detector'
_diffrn_radiation_monochromator graphite
_diffrn_radiation_source 'sealed tube'
_diffrn_radiation_type 'Mo K\a'
_diffrn_radiation_wavelength .71073
_diffrn_reflns_av_R_equivalents .045
_diffrn_reflns_av_sigmaI/netI .064
_diffrn_reflns_limit_h_max 13
_diffrn_reflns_limit_h_min -15
_diffrn_reflns_limit_k_max 30
_diffrn_reflns_limit_k_min -30
_diffrn_reflns_limit_l_max 17
_diffrn_reflns_limit_l_min -17
_diffrn_reflns_number 28712
_diffrn_reflns_theta_full 29
_diffrn_reflns_theta_max 29
_diffrn_reflns_theta_min 1.77
_diffrn_standards_decay_% 0
_diffrn_standards_number 0
_exptl_absorpt_coefficient_mu .779
_exptl_absorpt_correction_T_max 1
_exptl_absorpt_correction_T_min .85
_exptl_absorpt_correction_type multi-scan
_exptl_absorpt_process_details
;
 SADABS; Sheldrick, 1996
;
_exptl_crystal_colour orange
_exptl_crystal_density_diffrn 1.684
_exptl_crystal_density_method 'not measured'
_exptl_crystal_description prism
_exptl_crystal_F_000 1600
_exptl_crystal_size_max .24
_exptl_crystal_size_mid .13
_exptl_crystal_size_min .12
_refine_diff_density_max 1.042
_refine_diff_density_min -.765
_refine_ls_extinction_method none
_refine_ls_goodness_of_fit_all 1.09
_refine_ls_goodness_of_fit_ref 1.09
_refine_ls_hydrogen_treatment noref
_refine_ls_matrix_type full
_refine_ls_number_constraints 0
_refine_ls_number_parameters 431
_refine_ls_number_reflns 7818
_refine_ls_number_restraints 0
_refine_ls_R_factor_all .063
_refine_ls_R_factor_gt .043
_refine_ls_shift/su_max .002
_refine_ls_shift/su_mean .0001
_refine_ls_structure_factor_coef Fsqd
_refine_ls_weighting_details
;
w=1/(sig^2(F^2) +  23F^2)
;
_refine_ls_weighting_scheme calc
_refine_ls_wR_factor_all .119
_refine_ls_wR_factor_ref .119
_reflns_d_resolution_high .728
_reflns_d_resolution_low 11.496
_reflns_limit_h_max 15
_reflns_limit_h_min 0
_reflns_limit_k_max 30
_reflns_limit_k_min 0
_reflns_limit_l_max 16
_reflns_limit_l_min -17
_reflns_number_gt 7818
_reflns_number_total 7818
_reflns_threshold_expression 'I   >  2.00 sig(I   )'
_cod_data_source_file ic061928gsi20061205_040617_7.cif
_cod_data_source_block cprh01
_cod_original_sg_symbol_Hall -p_2yn
_cod_original_formula_sum 'C21 H35 F6 N4 O10 Rh1 S2'
_cod_database_code 4307462

loop_
_symmetry_equiv_pos_as_xyz
+x,+y,+z
1/2-x,1/2+y,1/2-z
-x,-y,-z
1/2+x,1/2-y,1/2+z

loop_
_atom_site_label
_atom_site_fract_x
_atom_site_fract_y
_atom_site_fract_z
_atom_site_U_iso_or_equiv
_atom_site_adp_type
_atom_site_calc_flag
_atom_site_calc_attached_atom
_atom_site_occupancy
_atom_site_disorder_assembly
_atom_site_disorder_group
Rh .56915(3) .669110(10) .43246(2) .01785(12) Uani ? ? 1.00000 ? ?
O1 .6619(3) .73383(12) .5606(2) .0243(11) Uani ? ? 1.00000 ? ?
N11 .8605(3) .63945(13) .4946(3) .0217(13) Uani ? ? 1.00000 ? ?
N12 .7561(3) .67080(13) .4276(3) .0200(12) Uani ? ? 1.00000 ? ?
C13 .8040(4) .71598(16) .3937(3) .0230(15) Uani ? ? 1.00000 ? ?
C14 .9397(4) .71379(18) .4362(3) .0273(17) Uani ? ? 1.00000 ? ?
C15 .9729(3) .66442(17) .4989(3) .0235(15) Uani ? ? 1.00000 ? ?
N21 .7748(3) .58880(14) .6089(3) .0227(13) Uani ? ? 1.00000 ? ?
N22 .6529(3) .61243(13) .5698(3) .0211(13) Uani ? ? 1.00000 ? ?
C23 .6120(4) .60614(17) .6522(3) .0264(16) Uani ? ? 1.00000 ? ?
C24 .7062(4) .57784(18) .7425(3) .0265(16) Uani ? ? 1.00000 ? ?
C25 .8079(4) .56730(17) .7117(3) .0250(16) Uani ? ? 1.00000 ? ?
C0 .8440(4) .58141(16) .5346(3) .0235(15) Uani ? ? 1.00000 ? ?
C01 .7645(4) .54317(17) .4361(3) .0263(16) Uani ? ? 1.00000 ? ?
C02 .9775(4) .55567(18) .6015(4) .0299(18) Uani ? ? 1.00000 ? ?
C101 .4343(4) .62737(17) .2842(3) .0262(16) Uani ? ? 1.00000 ? ?
C1011 .4501(5) .5747(2) .2249(4) .036(2) Uani ? ? 1.00000 ? ?
C102 .3787(3) .62942(17) .3652(3) .0239(15) Uani ? ? 1.00000 ? ?
C1021 .3370(5) .57775(19) .4110(4) .0332(19) Uani ? ? 1.00000 ? ?
C103 .3683(3) .68847(17) .3920(3) .0235(15) Uani ? ? 1.00000 ? ?
C1031 .3102(4) .7110(2) .4684(4) .0324(19) Uani ? ? 1.00000 ? ?
C104 .4137(4) .72399(17) .3231(3) .0235(15) Uani ? ? 1.00000 ? ?
C1041 .4122(4) .78878(19) .3206(4) .0342(19) Uani ? ? 1.00000 ? ?
C105 .4537(4) .68660(18) .2585(3) .0255(16) Uani ? ? 1.00000 ? ?
C1051 .5034(4) .7040(2) .1736(3) .035(2) Uani ? ? 1.00000 ? ?
S1 .32031(10) .63214(4) .75840(9) .0268(4) Uani ? ? 1.00000 ? ?
O11 .2816(3) .60657(15) .6499(3) .0386(16) Uani ? ? 1.00000 ? ?
O12 .4301(4) .67050(15) .7907(3) .0481(18) Uani ? ? 1.00000 ? ?
O13 .2129(3) .65323(14) .7828(3) .0349(14) Uani ? ? 1.00000 ? ?
C1 .3823(5) .5715(2) .8536(4) .037(2) Uani ? ? 1.00000 ? ?
F11 .4225(3) .58785(17) .9582(3) .0619(18) Uani ? ? 1.00000 ? ?
F12 .2910(4) .53159(15) .8341(3) .072(2) Uani ? ? 1.00000 ? ?
F13 .4832(3) .54659(15) .8417(3) .0597(18) Uani ? ? 1.00000 ? ?
S2 .97124(14) .59049(6) .20257(16) .0296(7) Uani ? ? .789(4) ? ?
O21 .9787(8) .5359(3) .1489(7) .033(3) Uani ? ? .789(4) ? ?
O22 1.0603(5) .6346(2) .1995(5) .043(2) Uani ? ? .789(4) ? ?
O23 .9640(6) .5833(2) .3077(4) .053(3) Uani ? ? .789(4) ? ?
C2 .8117(4) .6191(2) .1126(4) .039(2) Uani ? ? 1.00000 ? ?
F21 .7956(4) .67257(17) .1439(4) .046(2) Uani ? ? .789(4) ? ?
F22 .7182(4) .5865(2) .1133(6) .086(3) Uani ? ? .789(4) ? ?
F23 .8025(5) .6247(2) .0083(3) .073(3) Uani ? ? .789(4) ? ?
S2' .9722(5) .5955(2) .1409(6) .030(3) Uani ? ? .211(4) ? ?
O21' 1.002(3) .5398(16) .175(3) .041(9) Uiso ? ? .211(4) ? ?
O22' 1.045(2) .6337(9) .2399(17) .042(5) Uiso ? ? .211(4) ? ?
O23' .9790(17) .6103(8) .0379(14) .047(4) Uiso ? ? .211(4) ? ?
F21' .771(2) .6649(9) .0868(17) .058(5) Uiso ? ? .211(4) ? ?
F22' .7829(16) .5994(7) .2057(13) .050(4) Uiso ? ? .211(4) ? ?
F23' .7266(16) .5796(7) .0357(13) .049(4) Uiso ? ? .211(4) ? ?
O2 .7017(3) .83916(14) .4978(3) .0354(14) Uani ? ? 1.00000 ? ?
O3 .5776(3) .74683(13) .7216(3) .0326(14) Uani ? ? 1.00000 ? ?
O4 .1368(6) .5491(2) .0237(5) .082(3) Uani ? ? 1.00000 ? ?
H13 .75190 .74775 .34832 .02600 Uiso ? ? 1.00000 ? ?
H14 .99624 .74018 .42282 .03000 Uiso ? ? 1.00000 ? ?
H15 1.05916 .64998 .53749 .02600 Uiso ? ? 1.00000 ? ?
H23 .53020 .61967 .65016 .02700 Uiso ? ? 1.00000 ? ?
H24 .69800 .56621 .80873 .02900 Uiso ? ? 1.00000 ? ?
H25 .88936 .55096 .75966 .02900 Uiso ? ? 1.00000 ? ?
H01a .68201 .56018 .39730 .03900 Uiso ? ? 1.00000 ? ?
H01b .75509 .50601 .46354 .03900 Uiso ? ? 1.00000 ? ?
H01c .80997 .53952 .38935 .03900 Uiso ? ? 1.00000 ? ?
H02a 1.02562 .58115 .66185 .03900 Uiso ? ? 1.00000 ? ?
H02b 1.02510 .55247 .55478 .03900 Uiso ? ? 1.00000 ? ?
H02c .97021 .51896 .62899 .03900 Uiso ? ? 1.00000 ? ?
H1011a .38195 .57300 .15242 .05700 Uiso ? ? 1.00000 ? ?
H1011b .44580 .54079 .26550 .05700 Uiso ? ? 1.00000 ? ?
H1011c .53290 .57561 .22042 .05700 Uiso ? ? 1.00000 ? ?
H1021a .24576 .57026 .36985 .05300 Uiso ? ? 1.00000 ? ?
H1021b .35229 .58394 .48723 .05300 Uiso ? ? 1.00000 ? ?
H1021c .38470 .54396 .40700 .05300 Uiso ? ? 1.00000 ? ?
H1031a .35997 .74196 .51171 .04800 Uiso ? ? 1.00000 ? ?
H1031b .30549 .68052 .51602 .04800 Uiso ? ? 1.00000 ? ?
H1031c .22294 .72426 .42487 .04800 Uiso ? ? 1.00000 ? ?
H1041a .33494 .80300 .26201 .05300 Uiso ? ? 1.00000 ? ?
H1041b .48654 .80323 .30960 .05300 Uiso ? ? 1.00000 ? ?
H1041c .41461 .80360 .38857 .05300 Uiso ? ? 1.00000 ? ?
H1051a .57334 .67974 .17689 .05500 Uiso ? ? 1.00000 ? ?
H1051b .53068 .74330 .18234 .05500 Uiso ? ? 1.00000 ? ?
H1051c .43375 .70045 .10096 .05500 Uiso ? ? 1.00000 ? ?
H1a .66202 .77076 .53296 .04700 Uiso ? ? 1.00000 ? ?
H1b .64685 .73584 .62471 .04700 Uiso ? ? 1.00000 ? ?
H2a .68737 .87705 .51280 .06600 Uiso ? ? 1.00000 ? ?
H2b .71431 .83853 .43222 .06600 Uiso ? ? 1.00000 ? ?
H3a .56255 .78612 .72633 .04900 Uiso ? ? 1.00000 ? ?
H3b .51045 .73059 .73594 .04900 Uiso ? ? 1.00000 ? ?

loop_
_atom_site_aniso_label
_atom_site_aniso_U_11
_atom_site_aniso_U_22
_atom_site_aniso_U_33
_atom_site_aniso_U_12
_atom_site_aniso_U_13
_atom_site_aniso_U_23
Rh .01743(13) .01802(14) .02012(14) .00153(10) .00969(11) .00151(10)
O1 .0260(13) .0236(13) .0232(13) -.0006(11) .0099(11) -.0011(10)
N11 .0230(15) .0161(14) .0307(16) .0019(11) .0157(13) .0026(12)
N12 .0177(14) .0204(15) .0247(15) .0034(11) .0114(12) .0044(12)
C13 .0290(19) .0191(17) .0251(18) -.0015(14) .0153(15) -.0002(14)
C14 .028(2) .028(2) .032(2) -.0043(16) .0192(17) .0024(16)
C15 .0168(16) .028(2) .0265(18) -.0008(14) .0098(14) .0017(15)
N21 .0271(16) .0195(15) .0245(15) .0004(12) .0135(13) .0032(12)
N22 .0176(14) .0228(15) .0252(15) .0043(12) .0109(12) .0050(12)
C23 .030(2) .028(2) .0274(19) -.0018(16) .0181(16) -.0013(15)
C24 .0256(19) .028(2) .0267(19) -.0001(15) .0118(16) .0055(15)
C25 .0260(19) .0239(18) .0239(18) -.0008(14) .0089(15) .0033(14)
C0 .0266(18) .0196(17) .0280(18) .0042(14) .0149(16) .0010(14)
C01 .029(2) .0219(18) .032(2) -.0016(15) .0174(17) -.0019(15)
C02 .0222(18) .027(2) .042(2) .0063(15) .0147(17) .0067(17)
C101 .030(2) .026(2) .0239(18) .0018(16) .0130(16) .0007(15)
C1011 .039(2) .036(2) .032(2) .0031(19) .0126(19) -.0071(18)
C102 .0167(16) .0288(19) .0227(17) -.0014(14) .0044(14) .0019(15)
C1021 .037(2) .029(2) .035(2) -.0077(18) .0162(19) -.0003(17)
C103 .0180(16) .030(2) .0224(17) .0001(14) .0080(14) -.0000(14)
C1031 .028(2) .042(2) .030(2) .0087(18) .0147(17) -.0028(18)
C104 .0190(17) .0238(18) .0222(17) .0006(14) .0029(14) .0034(14)
C1041 .029(2) .027(2) .040(2) .0036(16) .0064(18) .0041(18)
C105 .0227(18) .028(2) .0245(18) -.0022(15) .0079(15) .0020(15)
C1051 .034(2) .048(3) .0233(19) -.003(2) .0122(17) .0097(18)
S1 .0306(5) .0242(5) .0311(5) -.0029(4) .0181(4) -.0029(4)
O11 .0461(19) .045(2) .0297(16) -.0017(15) .0208(15) -.0055(14)
O12 .054(2) .0371(19) .067(2) -.0210(16) .039(2) -.0155(17)
O13 .0383(17) .0358(17) .0379(17) .0061(13) .0230(14) -.0033(13)
C1 .037(2) .038(2) .043(3) .010(2) .021(2) .005(2)
F11 .069(2) .084(3) .0328(15) .035(2) .0207(15) .0083(16)
F12 .080(3) .044(2) .101(3) -.0078(18) .047(2) .024(2)
F13 .063(2) .059(2) .070(2) .0324(17) .0406(18) .0071(17)
S2 .0345(7) .0221(6) .0346(10) .0033(5) .0165(6) .0024(6)
O21 .038(3) .019(2) .043(4) .004(2) .016(3) -.005(2)
O22 .039(3) .031(2) .063(3) .0002(18) .024(2) -.000(2)
O23 .085(4) .045(3) .037(2) .016(3) .034(3) .010(2)
C2 .026(2) .038(3) .050(3) .0057(18) .011(2) .002(2)
F21 .040(2) .033(2) .068(3) .0157(16) .026(2) .004(2)
F22 .031(2) .056(3) .159(7) -.003(2) .027(3) .020(3)
F23 .094(4) .070(3) .037(2) .022(3) .007(2) .008(2)
S2' .026(2) .032(3) .033(4) .0007(19) .012(2) .010(2)
O2 .0368(17) .0335(16) .0398(17) -.0055(13) .0196(14) .0013(13)
O3 .0387(17) .0292(15) .0372(16) -.0010(13) .0231(14) -.0003(12)
O4 .103(4) .069(3) .099(4) -.027(3) .067(3) -.022(3)

loop_
_atom_type_symbol
_atom_type_description
_atom_type_oxidation_number
_atom_type_number_in_cell
_atom_type_scat_dispersion_real
_atom_type_scat_dispersion_imag
_atom_type_scat_source
C ? 0 84 .002014 .002014 'Int Tables Vol IV Tables 2.2B and 2.3.1'
H ? 0 140 0 0 'Int Tables Vol IV Tables 2.2B and 2.3.1'
F ? 0 24 .013977 .01001 'Int Tables Vol IV Tables 2.2B and 2.3.1'
N ? 0 16 .004028 .002991 'Int Tables Vol IV Tables 2.2B and 2.3.1'
O ? 0 40 .007996 .005981 'Int Tables Vol IV Tables 2.2B and 2.3.1'
Rh ? 0 4 -1.287 .919006 'Int Tables Vol IV Tables 2.2B and 2.3.1'
S ? 0 8 .109985 .124023 'Int Tables Vol IV Tables 2.2B and 2.3.1'

loop_
_geom_angle_atom_site_label_1
_geom_angle_atom_site_label_2
_geom_angle_atom_site_label_3
_geom_angle_site_symmetry_1
_geom_angle_site_symmetry_2
_geom_angle_site_symmetry_3
_geom_angle
_geom_angle_publ_flag
O1 Rh N12 . . . 81.00(12) ?
O1 Rh N22 . . . 81.69(11) ?
O1 Rh C101 . . . 161.73(13) ?
O1 Rh C102 . . . 133.80(15) ?
O1 Rh C103 . . . 99.98(13) ?
O1 Rh C104 . . . 96.67(12) ?
O1 Rh C105 . . . 125.81(13) ?
N12 Rh N22 . . . 86.31(13) ?
N12 Rh C101 . . . 108.67(16) ?
N12 Rh C102 . . . 145.17(15) ?
N12 Rh C103 . . . 160.13(14) ?
N12 Rh C104 . . . 120.53(15) ?
N12 Rh C105 . . . 98.00(15) ?
N22 Rh C101 . . . 113.74(13) ?
N22 Rh C102 . . . 96.33(13) ?
N22 Rh C103 . . . 113.53(15) ?
N22 Rh C104 . . . 152.69(16) ?
N22 Rh C105 . . . 152.49(14) ?
C101 Rh C102 . . . 39.00(18) ?
C101 Rh C103 . . . 65.57(17) ?
C101 Rh C104 . . . 65.10(15) ?
C101 Rh C105 . . . 39.17(15) ?
C102 Rh C103 . . . 38.73(15) ?
C102 Rh C104 . . . 65.13(15) ?
C102 Rh C105 . . . 64.97(16) ?
C103 Rh C104 . . . 39.61(17) ?
C103 Rh C105 . . . 65.15(17) ?
C104 Rh C105 . . . 37.95(17) ?
Rh O1 H1a . . . 113.8 ?
Rh O1 H1b . . . 122.3 ?
H1a O1 H1b . . . 110.0 ?
N12 N11 C15 . . . 109.9(3) ?
N12 N11 C0 . . . 121.1(3) ?
C15 N11 C0 . . . 127.9(3) ?
Rh N12 N11 . . . 125.0(3) ?
Rh N12 C13 . . . 124.2(3) ?
N11 N12 C13 . . . 106.1(3) ?
N12 C13 C14 . . . 111.1(3) ?
N12 C13 H13 . . . 124.9 ?
C14 C13 H13 . . . 123.9 ?
C13 C14 C15 . . . 104.9(4) ?
C13 C14 H14 . . . 127.4 ?
C15 C14 H14 . . . 127.7 ?
N11 C15 C14 . . . 107.9(3) ?
N11 C15 H15 . . . 126.5 ?
C14 C15 H15 . . . 125.6 ?
N22 N21 C25 . . . 110.7(4) ?
N22 N21 C0 . . . 120.6(3) ?
C25 N21 C0 . . . 128.0(3) ?
Rh N22 N21 . . . 126.8(3) ?
Rh N22 C23 . . . 125.2(3) ?
N21 N22 C23 . . . 105.7(3) ?
N22 C23 C24 . . . 110.5(4) ?
N22 C23 H23 . . . 125.2 ?
C24 C23 H23 . . . 124.3 ?
C23 C24 C25 . . . 105.3(4) ?
C23 C24 H24 . . . 126.4 ?
C25 C24 H24 . . . 128.2 ?
N21 C25 C24 . . . 107.9(3) ?
N21 C25 H25 . . . 127.8 ?
C24 C25 H25 . . . 124.0 ?
N11 C0 N21 . . . 107.7(3) ?
N11 C0 C01 . . . 109.7(3) ?
N11 C0 C02 . . . 109.0(3) ?
N21 C0 C01 . . . 110.3(3) ?
N21 C0 C02 . . . 108.6(3) ?
C01 C0 C02 . . . 111.5(3) ?
C0 C01 H01a . . . 109.1 ?
C0 C01 H01b . . . 108.4 ?
C0 C01 H01c . . . 108.7 ?
H01a C01 H01b . . . 110.2 ?
H01a C01 H01c . . . 110.7 ?
H01b C01 H01c . . . 109.7 ?
C0 C02 H02a . . . 109.4 ?
C0 C02 H02b . . . 109.3 ?
C0 C02 H02c . . . 111.0 ?
H02a C02 H02b . . . 107.7 ?
H02a C02 H02c . . . 110.0 ?
H02b C02 H02c . . . 109.5 ?
Rh C101 C1011 . . . 130.5(3) ?
Rh C101 C102 . . . 70.7(2) ?
Rh C101 C105 . . . 70.8(2) ?
C1011 C101 C102 . . . 126.4(4) ?
C1011 C101 C105 . . . 125.9(4) ?
C102 C101 C105 . . . 107.1(4) ?
C101 C1011 H1011a . . . 109.9 ?
C101 C1011 H1011b . . . 109.3 ?
C101 C1011 H1011c . . . 109.8 ?
H1011a C1011 H1011b . . . 108.8 ?
H1011a C1011 H1011c . . . 110.2 ?
H1011b C1011 H1011c . . . 108.8 ?
Rh C102 C101 . . . 70.3(2) ?
Rh C102 C1021 . . . 126.4(2) ?
Rh C102 C103 . . . 70.0(2) ?
C101 C102 C1021 . . . 125.0(4) ?
C101 C102 C103 . . . 108.5(4) ?
C1021 C102 C103 . . . 126.5(4) ?
C102 C1021 H1021a . . . 110.6 ?
C102 C1021 H1021b . . . 110.5 ?
C102 C1021 H1021c . . . 110.7 ?
H1021a C1021 H1021b . . . 108.5 ?
H1021a C1021 H1021c . . . 108.2 ?
H1021b C1021 H1021c . . . 108.2 ?
Rh C103 C102 . . . 71.3(2) ?
Rh C103 C1031 . . . 127.3(2) ?
Rh C103 C104 . . . 71.1(2) ?
C102 C103 C1031 . . . 126.9(4) ?
C102 C103 C104 . . . 107.5(4) ?
C1031 C103 C104 . . . 125.4(4) ?
C103 C1031 H1031a . . . 111.0 ?
C103 C1031 H1031b . . . 109.9 ?
C103 C1031 H1031c . . . 109.0 ?
H1031a C1031 H1031b . . . 109.7 ?
H1031a C1031 H1031c . . . 109.1 ?
H1031b C1031 H1031c . . . 108.1 ?
Rh C104 C103 . . . 69.3(2) ?
Rh C104 C1041 . . . 126.8(2) ?
Rh C104 C105 . . . 71.0(2) ?
C103 C104 C1041 . . . 124.9(4) ?
C103 C104 C105 . . . 107.9(4) ?
C1041 C104 C105 . . . 127.1(4) ?
C104 C1041 H1041a . . . 111.1 ?
C104 C1041 H1041b . . . 110.3 ?
C104 C1041 H1041c . . . 110.2 ?
H1041a C1041 H1041b . . . 108.4 ?
H1041a C1041 H1041c . . . 107.9 ?
H1041b C1041 H1041c . . . 108.8 ?
Rh C105 C101 . . . 70.0(2) ?
Rh C105 C104 . . . 71.0(2) ?
Rh C105 C1051 . . . 126.7(3) ?
C101 C105 C104 . . . 108.9(4) ?
C101 C105 C1051 . . . 124.5(4) ?
C104 C105 C1051 . . . 126.5(4) ?
C105 C1051 H1051a . . . 111.0 ?
C105 C1051 H1051b . . . 111.4 ?
C105 C1051 H1051c . . . 108.8 ?
H1051a C1051 H1051b . . . 109.9 ?
H1051a C1051 H1051c . . . 108.6 ?
H1051b C1051 H1051c . . . 107.1 ?
O11 S1 O12 . . . 115.1(3) ?
O11 S1 O13 . . . 114.4(2) ?
O11 S1 C1 . . . 104.2(2) ?
O12 S1 O13 . . . 114.6(2) ?
O12 S1 C1 . . . 103.3(2) ?
O13 S1 C1 . . . 103.1(2) ?
S1 C1 F11 . . . 111.8(4) ?
S1 C1 F12 . . . 110.7(3) ?
S1 C1 F13 . . . 110.9(4) ?
F11 C1 F12 . . . 108.2(5) ?
F11 C1 F13 . . . 107.4(4) ?
F12 C1 F13 . . . 107.7(4) ?
O21 S2 O22 . . . 114.9(5) ?
O21 S2 O23 . . . 113.8(4) ?
O22 S2 O23 . . . 115.0(3) ?
O22 S2 C2 . . . 103.6(3) ?
O23 S2 C2 . . . 104.2(3) ?
S2 C2 F21 . . . 110.8(3) ?
S2 C2 F22 . . . 111.6(4) ?
S2 C2 F23 . . . 110.3(4) ?
F21 C2 F22 . . . 108.9(6) ?
F21 C2 F23 . . . 105.3(5) ?
S2' C2 F21' . . . 126.7(12) ?
S2' C2 F22' . . . 106.1(7) ?
S2' C2 F23' . . . 106.6(8) ?
F21' C2 F22' . . . 109.8(15) ?
F21' C2 F23' . . . 108.1(11) ?
F22' C2 F23' . . . 94.9(10) ?
C2 S2' O21' . . . 116.8(18) ?
C2 S2' O22' . . . 98.7(10) ?
C2 S2' O23' . . . 99.6(8) ?
O21' S2' O22' . . . 106.9(15) ?
O21' S2' O23' . . . 116(2) ?
O22' S2' O23' . . . 117.4(12) ?
H2a O2 H2b . . . 108.5 ?
H3a O3 H3b . . . 101.4 ?

loop_
_geom_bond_atom_site_label_1
_geom_bond_atom_site_label_2
_geom_bond_site_symmetry_1
_geom_bond_site_symmetry_2
_geom_bond_distance
_geom_bond_publ_flag
Rh O1 . . 2.172(3) ?
Rh N12 . . 2.118(4) ?
Rh N22 . . 2.114(3) ?
Rh C101 . . 2.147(4) ?
Rh C102 . . 2.152(4) ?
Rh C103 . . 2.135(4) ?
Rh C104 . . 2.159(3) ?
Rh C105 . . 2.158(4) ?
O1 H1a . . .926 ?
O1 H1b . . .924 ?
N11 N12 . . 1.352(4) ?
N11 C15 . . 1.363(5) ?
N11 C0 . . 1.475(5) ?
N12 C13 . . 1.327(5) ?
C13 C14 . . 1.390(6) ?
C13 H13 . . .974 ?
C14 C15 . . 1.365(6) ?
C14 H14 . . .944 ?
C15 H15 . . .950 ?
N21 N22 . . 1.360(4) ?
N21 C25 . . 1.341(5) ?
N21 C0 . . 1.481(6) ?
N22 C23 . . 1.343(6) ?
C23 C24 . . 1.389(5) ?
C23 H23 . . .956 ?
C24 C25 . . 1.375(7) ?
C24 H24 . . .949 ?
C25 H25 . . .951 ?
C0 C01 . . 1.519(5) ?
C0 C02 . . 1.513(5) ?
C01 H01a . . .940 ?
C01 H01b . . .951 ?
C01 H01c . . .946 ?
C02 H02a . . .958 ?
C02 H02b . . .964 ?
C02 H02c . . .936 ?
C101 C1011 . . 1.491(7) ?
C101 C102 . . 1.435(7) ?
C101 C105 . . 1.443(6) ?
C1011 H1011a . . .949 ?
C1011 H1011b . . .958 ?
C1011 H1011c . . .951 ?
C102 C1021 . . 1.491(7) ?
C102 C103 . . 1.422(6) ?
C1021 H1021a . . .957 ?
C1021 H1021b . . .955 ?
C1021 H1021c . . .958 ?
C103 C1031 . . 1.492(7) ?
C103 C104 . . 1.455(6) ?
C1031 H1031a . . .942 ?
C1031 H1031b . . .955 ?
C1031 H1031c . . .960 ?
C104 C1041 . . 1.493(6) ?
C104 C105 . . 1.404(6) ?
C1041 H1041a . . .953 ?
C1041 H1041b . . .960 ?
C1041 H1041c . . .945 ?
C105 C1051 . . 1.489(7) ?
C1051 H1051a . . .947 ?
C1051 H1051b . . .948 ?
C1051 H1051c . . .960 ?
S1 O11 . . 1.437(4) ?
S1 O12 . . 1.431(4) ?
S1 O13 . . 1.447(4) ?
S1 C1 . . 1.815(5) ?
C1 F11 . . 1.317(6) ?
C1 F12 . . 1.319(6) ?
C1 F13 . . 1.331(7) ?
S2 O21 . . 1.460(8) ?
S2 O22 . . 1.435(6) ?
S2 O23 . . 1.424(6) ?
S2 C2 . . 1.819(4) ?
C2 F21 . . 1.333(7) ?
C2 F22 . . 1.291(8) ?
C2 F23 . . 1.337(8) ?
C2 S2' . . 1.765(7) ?
C2 F21' . . 1.14(2) ?
C2 F22' . . 1.46(2) ?
C2 F23' . . 1.405(15) ?
S2' O21' . . 1.36(4) ?
S2' O22' . . 1.51(2) ?
S2' O23' . . 1.43(2) ?
O2 H2a . . .923 ?
O2 H2b . . .928 ?
O3 H3a . . .928 ?
O3 H3b . . .924 ?
